data_4324194
loop_
_publ_author_name
'Zeric Hulvey'
'Dorina A. Sava'
'Juergen Eckert'
'Anthony K. Cheetham'

_publ_section_title
;
 Hydrogen Storage in a Highly Interpenetrated and Partially Fluorinated
 Metal-Organic Framework
;
_journal_name_full 'Inorganic Chemistry'
_journal_page_first 403
_journal_page_last 405
_journal_paper_doi 10.1021/ic101153c
_journal_volume 50
_journal_year 2011
_chemical_formula_sum 'C60 H36 F12 N6 O12 Zn3'
_chemical_formula_weight 1457.12
_chemical_name_systematic
; 

 ? 

;
_space_group_IT_number 2
_symmetry_cell_setting triclinic
_symmetry_space_group_name_Hall '-P 1'
_symmetry_space_group_name_H-M 'P -1'
_atom_sites_solution_hydrogens geom
_atom_sites_solution_primary direct
_atom_sites_solution_secondary difmap
_audit_creation_method SHELXL-97
_cell_angle_alpha 102.902(4)
_cell_angle_beta 110.679(4)
_cell_angle_gamma 107.159(4)
_cell_formula_units_Z 1
_cell_length_a 10.395(3)
_cell_length_b 11.790(3)
_cell_length_c 13.331(3)
_cell_measurement_temperature 293(2)
_cell_volume 1359.0(6)
_computing_cell_refinement 'Bruker XSCANS'
_computing_data_collection 'Bruker XSCANS'
_computing_data_reduction 'Bruker SHELXTL'
_computing_molecular_graphics 'Bruker SHELXTL'
_computing_publication_material 'Bruker SHELXTL'
_computing_structure_refinement 'SHELXL-97 (Sheldrick, 1997)'
_computing_structure_solution 'SHELXS-97 (Sheldrick, 1990)'
_diffrn_ambient_temperature 293(2)
_diffrn_measured_fraction_theta_full 0.961
_diffrn_measured_fraction_theta_max 0.961
_diffrn_measurement_device_type 'Bruker P4'
_diffrn_measurement_method '\w scans'
_diffrn_radiation_monochromator graphite
_diffrn_radiation_source 'fine-focus sealed tube'
_diffrn_radiation_type MoK\a
_diffrn_radiation_wavelength 0.71073
_diffrn_reflns_av_R_equivalents 0.0538
_diffrn_reflns_av_sigmaI/netI 0.0943
_diffrn_reflns_limit_h_max 12
_diffrn_reflns_limit_h_min -12
_diffrn_reflns_limit_k_max 14
_diffrn_reflns_limit_k_min -14
_diffrn_reflns_limit_l_max 16
_diffrn_reflns_limit_l_min -16
_diffrn_reflns_number 11299
_diffrn_reflns_theta_full 26.37
_diffrn_reflns_theta_max 26.37
_diffrn_reflns_theta_min 1.75
_exptl_absorpt_coefficient_mu 1.429
_exptl_absorpt_correction_T_max 0.751
_exptl_absorpt_correction_T_min 0.484
_exptl_absorpt_correction_type multi-scan
_exptl_crystal_colour colorless
_exptl_crystal_density_diffrn 1.780
_exptl_crystal_description block
_exptl_crystal_F_000 732
_exptl_crystal_size_max 0.3
_exptl_crystal_size_mid 0.2
_exptl_crystal_size_min 0.2
_refine_diff_density_max 1.186
_refine_diff_density_min -0.443
_refine_diff_density_rms 0.125
_refine_ls_extinction_method none
_refine_ls_goodness_of_fit_ref 1.014
_refine_ls_hydrogen_treatment mixed
_refine_ls_matrix_type full
_refine_ls_number_parameters 439
_refine_ls_number_reflns 5332
_refine_ls_number_restraints 0
_refine_ls_restrained_S_all 1.014
_refine_ls_R_factor_all 0.1290
_refine_ls_R_factor_gt 0.0698
_refine_ls_shift/su_max 0.000
_refine_ls_shift/su_mean 0.000
_refine_ls_structure_factor_coef Fsqd
_refine_ls_weighting_details 'calc w=1/[\s^2^(Fo^2^)+(0.0834P)^2^+0.9489P] where P=(Fo^2^+2Fc^2^)/3'
_refine_ls_weighting_scheme calc
_refine_ls_wR_factor_gt 0.1473
_refine_ls_wR_factor_ref 0.1768
_reflns_number_gt 3151
_reflns_number_total 5332
_reflns_threshold_expression >2sigma(I)
_cod_data_source_file ic101153c_si_002_1.cif
_cod_data_source_block compound_1
_cod_database_code 4324194

loop_
_symmetry_equiv_pos_as_xyz
'x, y, z'
'-x, -y, -z'

loop_
_atom_site_label
_atom_site_type_symbol
_atom_site_fract_x
_atom_site_fract_y
_atom_site_fract_z
_atom_site_U_iso_or_equiv
_atom_site_adp_type
_atom_site_occupancy
_atom_site_symmetry_multiplicity
_atom_site_calc_flag
_atom_site_refinement_flags
Zn1 Zn 0.5000 0.5000 0.5000 0.0258(3) Uani 1 2 d S
Zn2 Zn 0.44993(7) 0.67162(6) 0.24741(6) 0.0288(2) Uani 1 1 d .
C1 C 0.2624(6) 0.6047(6) 0.3693(5) 0.0291(14) Uani 1 1 d .
C2 C 0.1136(6) 0.5891(5) 0.3734(5) 0.0289(14) Uani 1 1 d .
C3 C -0.0238(6) 0.5108(6) 0.2799(6) 0.0330(15) Uani 1 1 d .
C4 C 0.1092(7) 0.6598(7) 0.4680(6) 0.0421(17) Uani 1 1 d .
C5 C -0.1569(6) 0.5085(6) 0.2794(5) 0.0345(15) Uani 1 1 d .
C6 C -0.0250(7) 0.6573(7) 0.4671(5) 0.0400(16) Uani 1 1 d .
C7 C -0.1621(6) 0.5833(6) 0.3715(5) 0.0306(14) Uani 1 1 d .
C8 C -0.3067(6) 0.5936(5) 0.3644(5) 0.0299(14) Uani 1 1 d .
C9 C 0.4159(8) 0.8365(6) 0.1246(6) 0.0391(16) Uani 1 1 d .
C10 C 0.4596(7) 0.9178(6) 0.0584(6) 0.0359(15) Uani 1 1 d .
C11 C 0.3606(6) 0.9073(6) -0.0481(6) 0.0388(16) Uani 1 1 d .
C12 C 0.6028(7) 1.0148(6) 0.1048(5) 0.0377(16) Uani 1 1 d .
C13 C 0.4239(7) 0.2819(6) 0.2847(6) 0.0390(16) Uani 1 1 d .
H13 H 0.5281 0.3111 0.3145 0.05(2) Uiso 1 1 calc R
C14 C 0.2172(7) 0.2953(6) 0.2991(6) 0.0431(17) Uani 1 1 d .
H14 H 0.1745 0.3349 0.3382 0.038(18) Uiso 1 1 calc R
C15 C 0.3368(7) 0.1808(6) 0.1827(6) 0.0415(17) Uani 1 1 d .
H15 H 0.3826 0.1443 0.1445 0.031(16) Uiso 1 1 calc R
C16 C 0.1243(7) 0.1940(7) 0.1996(6) 0.0438(17) Uani 1 1 d .
H16 H 0.0205 0.1651 0.1734 0.05(2) Uiso 1 1 calc R
C17 C 0.1811(7) 0.1319(6) 0.1353(5) 0.0373(16) Uani 1 1 d .
C18 C 0.0862(7) 0.0197(6) 0.0242(6) 0.0429(17) Uani 1 1 d .
H18A H 0.1072 -0.0527 0.0353 0.05(2) Uiso 1 1 calc R
H18B H 0.1167 0.0389 -0.0331 0.037(18) Uiso 1 1 calc R
C19 C 0.3700(7) 0.4293(6) 0.0503(6) 0.0418(17) Uani 1 1 d .
H19 H 0.4743 0.4567 0.0844 0.05(2) Uiso 1 1 calc R
C20 C 0.1634(7) 0.4504(7) 0.0503(6) 0.0469(18) Uani 1 1 d .
H20 H 0.1184 0.4945 0.0829 0.07(3) Uiso 1 1 calc R
C21 C 0.2883(8) 0.3227(7) -0.0479(6) 0.0492(19) Uani 1 1 d .
H21 H 0.3361 0.2822 -0.0807 0.05(2) Uiso 1 1 calc R
C22 C 0.0718(7) 0.3436(7) -0.0453(6) 0.053(2) Uani 1 1 d .
H22 H -0.0323 0.3159 -0.0754 0.06(2) Uiso 1 1 calc R
C23 C 0.1329(8) 0.2764(7) -0.0974(6) 0.0473(19) Uani 1 1 d .
C24 C 0.0336(11) 0.1573(10) -0.2065(8) 0.089(4) Uani 1 1 d .
H24A H 0.0974 0.1371 -0.2394 0.15(5) Uiso 1 1 calc R
H24B H -0.0069 0.0871 -0.1843 0.32(12) Uiso 1 1 calc R
C25 C 0.7273(8) 0.9100(7) 0.4157(7) 0.064(2) Uani 1 1 d .
H25 H 0.7496 0.8875 0.3544 0.05(2) Uiso 1 1 calc R
C26 C 0.5712(10) 0.8744(7) 0.4923(7) 0.068(3) Uani 1 1 d .
H26 H 0.4780 0.8279 0.4869 0.10(3) Uiso 1 1 calc R
C27 C 0.8338(9) 1.0132(8) 0.5092(9) 0.090(4) Uani 1 1 d .
H27 H 0.9232 1.0602 0.5094 0.08(3) Uiso 1 1 calc R
C28 C 0.6734(13) 0.9756(8) 0.5928(7) 0.080(3) Uani 1 1 d .
H28 H 0.6492 0.9943 0.6536 0.05(2) Uiso 1 1 calc R
C29 C 0.8103(10) 1.0490(7) 0.6040(7) 0.064(3) Uani 1 1 d .
C30 C 0.9181(15) 1.1619(11) 0.7107(10) 0.136(6) Uani 1 1 d .
H30A H 0.9607 1.2300 0.6871 0.43(18) Uiso 1 1 calc R
H30B H 0.8595 1.1882 0.7462 0.18(6) Uiso 1 1 calc R
N1 N 0.3674(5) 0.3414(4) 0.3442(4) 0.0286(11) Uani 1 1 d .
N2 N 0.3138(5) 0.4970(5) 0.1009(4) 0.0325(12) Uani 1 1 d .
N3 N 0.5966(6) 0.8392(5) 0.4033(4) 0.0338(12) Uani 1 1 d .
F1 F -0.0297(4) 0.4370(4) 0.1848(3) 0.0518(11) Uani 1 1 d .
F2 F 0.2380(4) 0.7388(5) 0.5636(3) 0.0743(15) Uani 1 1 d .
F3 F -0.2867(4) 0.4290(4) 0.1836(3) 0.0535(11) Uani 1 1 d .
F4 F -0.0183(4) 0.7353(5) 0.5616(3) 0.0689(14) Uani 1 1 d .
F5 F 0.2206(4) 0.8132(4) -0.0993(4) 0.0587(12) Uani 1 1 d .
F6 F 0.7077(4) 1.0360(4) 0.2086(4) 0.0650(13) Uani 1 1 d .
O1 O 0.3559(5) 0.5900(4) 0.4460(4) 0.0480(12) Uani 1 1 d .
O2 O 0.2749(4) 0.6373(4) 0.2894(4) 0.0400(11) Uani 1 1 d .
O3 O -0.3419(5) 0.5809(5) 0.4415(4) 0.0498(13) Uani 1 1 d .
O4 O -0.3741(5) 0.6175(4) 0.2798(4) 0.0414(11) Uani 1 1 d .
O5 O 0.4904(5) 0.7723(4) 0.1506(4) 0.0384(11) Uani 1 1 d .
O6 O 0.3130(6) 0.8419(6) 0.1474(5) 0.0756(18) Uani 1 1 d .

loop_
_atom_site_aniso_label
_atom_site_aniso_U_11
_atom_site_aniso_U_22
_atom_site_aniso_U_33
_atom_site_aniso_U_23
_atom_site_aniso_U_13
_atom_site_aniso_U_12
Zn1 0.0197(5) 0.0300(5) 0.0234(5) 0.0057(4) 0.0082(4) 0.0095(4)
Zn2 0.0257(4) 0.0313(4) 0.0280(4) 0.0101(3) 0.0116(3) 0.0109(3)
C1 0.018(3) 0.031(3) 0.025(3) 0.002(3) 0.004(3) 0.007(3)
C2 0.028(3) 0.031(3) 0.030(4) 0.011(3) 0.014(3) 0.014(3)
C3 0.025(3) 0.033(3) 0.041(4) 0.010(3) 0.018(3) 0.011(3)
C4 0.025(3) 0.059(5) 0.030(4) 0.005(3) 0.010(3) 0.013(3)
C5 0.021(3) 0.035(4) 0.033(4) 0.006(3) 0.005(3) 0.007(3)
C6 0.032(4) 0.060(4) 0.021(3) 0.004(3) 0.010(3) 0.021(3)
C7 0.021(3) 0.044(4) 0.029(4) 0.016(3) 0.012(3) 0.014(3)
C8 0.020(3) 0.027(3) 0.030(4) 0.002(3) 0.008(3) 0.004(3)
C9 0.044(4) 0.032(4) 0.043(4) 0.017(3) 0.023(4) 0.012(3)
C10 0.036(4) 0.042(4) 0.051(4) 0.032(4) 0.027(3) 0.025(3)
C11 0.019(3) 0.035(4) 0.054(4) 0.016(3) 0.011(3) 0.006(3)
C12 0.031(3) 0.042(4) 0.034(4) 0.017(3) 0.009(3) 0.012(3)
C13 0.027(4) 0.040(4) 0.041(4) 0.002(3) 0.014(3) 0.012(3)
C14 0.023(3) 0.051(4) 0.032(4) -0.006(3) 0.006(3) 0.010(3)
C15 0.034(4) 0.048(4) 0.036(4) -0.001(3) 0.018(3) 0.018(3)
C16 0.022(3) 0.057(4) 0.038(4) 0.005(4) 0.009(3) 0.012(3)
C17 0.037(4) 0.041(4) 0.028(4) 0.008(3) 0.009(3) 0.018(3)
C18 0.034(4) 0.044(4) 0.038(4) 0.004(3) 0.013(3) 0.011(3)
C19 0.034(4) 0.053(4) 0.032(4) 0.002(3) 0.012(3) 0.022(3)
C20 0.028(4) 0.056(5) 0.044(4) 0.003(4) 0.010(3) 0.019(3)
C21 0.043(4) 0.060(5) 0.039(4) 0.006(4) 0.014(4) 0.029(4)
C22 0.022(4) 0.060(5) 0.036(4) -0.016(4) -0.004(3) 0.011(3)
C23 0.041(4) 0.044(4) 0.034(4) -0.002(3) 0.001(3) 0.020(3)
C24 0.060(6) 0.077(7) 0.053(6) -0.036(5) -0.021(5) 0.033(5)
C25 0.041(5) 0.061(5) 0.064(6) -0.010(4) 0.028(4) 0.008(4)
C26 0.084(6) 0.036(4) 0.064(6) 0.003(4) 0.043(5) 0.000(4)
C27 0.035(5) 0.059(6) 0.106(8) -0.038(6) 0.016(5) -0.004(4)
C28 0.153(10) 0.047(5) 0.039(5) 0.010(4) 0.053(6) 0.033(6)
C29 0.063(5) 0.035(4) 0.046(5) -0.005(4) -0.017(4) 0.026(4)
C30 0.142(10) 0.077(8) 0.080(8) -0.040(6) -0.048(8) 0.077(8)
N1 0.021(3) 0.033(3) 0.025(3) 0.004(2) 0.008(2) 0.010(2)
N2 0.030(3) 0.037(3) 0.028(3) 0.009(2) 0.012(2) 0.014(2)
N3 0.037(3) 0.032(3) 0.027(3) 0.009(2) 0.012(2) 0.012(2)
F1 0.028(2) 0.052(2) 0.049(3) -0.013(2) 0.0149(19) 0.0083(18)
F2 0.029(2) 0.119(4) 0.033(2) -0.016(2) 0.0001(19) 0.024(2)
F3 0.0228(19) 0.057(3) 0.052(3) -0.009(2) 0.0071(18) 0.0122(18)
F4 0.033(2) 0.105(4) 0.037(2) -0.012(2) 0.0133(19) 0.019(2)
F5 0.029(2) 0.053(2) 0.076(3) 0.034(2) 0.009(2) 0.0035(18)
F6 0.048(2) 0.062(3) 0.049(3) 0.030(2) -0.005(2) 0.003(2)
O1 0.033(3) 0.047(3) 0.054(3) 0.016(2) 0.007(2) 0.020(2)
O2 0.025(2) 0.058(3) 0.030(3) 0.006(2) 0.013(2) 0.013(2)
O3 0.042(3) 0.060(3) 0.047(3) 0.018(3) 0.030(2) 0.008(2)
O4 0.035(2) 0.056(3) 0.034(3) 0.011(2) 0.010(2) 0.030(2)
O5 0.050(3) 0.035(2) 0.035(3) 0.017(2) 0.020(2) 0.018(2)
O6 0.072(4) 0.103(5) 0.110(5) 0.073(4) 0.068(4) 0.052(4)

loop_
_atom_type_symbol
_atom_type_description
_atom_type_scat_dispersion_real
_atom_type_scat_dispersion_imag
_atom_type_scat_source
C C 0.0033 0.0016 'International Tables Vol C Tables 4.2.6.8 and 6.1.1.4'
H H 0.0000 0.0000 'International Tables Vol C Tables 4.2.6.8 and 6.1.1.4'
F F 0.0171 0.0103 'International Tables Vol C Tables 4.2.6.8 and 6.1.1.4'
N N 0.0061 0.0033 'International Tables Vol C Tables 4.2.6.8 and 6.1.1.4'
O O 0.0106 0.0060 'International Tables Vol C Tables 4.2.6.8 and 6.1.1.4'
Zn Zn 0.2839 1.4301 'International Tables Vol C Tables 4.2.6.8 and 6.1.1.4'

loop_
_geom_angle_atom_site_label_1
_geom_angle_atom_site_label_2
_geom_angle_atom_site_label_3
_geom_angle
_geom_angle_site_symmetry_1
_geom_angle_site_symmetry_3
O1 Zn1 O1 180.000(1) . 2_666
O1 Zn1 N1 91.01(18) . .
O1 Zn1 N1 88.99(18) 2_666 .
O1 Zn1 N1 88.99(18) . 2_666
O1 Zn1 N1 91.01(18) 2_666 2_666
N1 Zn1 N1 180.000(1) . 2_666
O1 Zn1 O3 98.17(19) . 1_655
O1 Zn1 O3 81.83(19) 2_666 1_655
N1 Zn1 O3 92.43(18) . 1_655
N1 Zn1 O3 87.57(18) 2_666 1_655
O1 Zn1 O3 81.83(19) . 2_566
O1 Zn1 O3 98.17(19) 2_666 2_566
N1 Zn1 O3 87.57(18) . 2_566
N1 Zn1 O3 92.43(18) 2_666 2_566
O3 Zn1 O3 180.000(1) 1_655 2_566
O5 Zn2 O2 126.83(19) . .
O5 Zn2 O4 98.88(19) . 1_655
O2 Zn2 O4 134.27(19) . 1_655
O5 Zn2 N2 92.64(18) . .
O2 Zn2 N2 88.08(18) . .
O4 Zn2 N2 88.38(18) 1_655 .
O5 Zn2 N3 90.92(18) . .
O2 Zn2 N3 92.51(18) . .
O4 Zn2 N3 87.70(18) 1_655 .
N2 Zn2 N3 175.07(19) . .
O1 C1 O2 128.2(6) . .
O1 C1 C2 117.4(6) . .
O2 C1 C2 114.2(5) . .
C4 C2 C3 116.1(6) . .
C4 C2 C1 121.6(5) . .
C3 C2 C1 122.2(5) . .
F1 C3 C5 118.2(5) . .
F1 C3 C2 120.0(5) . .
C5 C3 C2 121.8(6) . .
F2 C4 C2 120.2(6) . .
F2 C4 C6 117.9(6) . .
C2 C4 C6 121.8(6) . .
F3 C5 C7 119.6(5) . .
F3 C5 C3 117.9(6) . .
C7 C5 C3 122.5(6) . .
F4 C6 C7 120.0(6) . .
F4 C6 C4 117.8(6) . .
C7 C6 C4 122.1(6) . .
C5 C7 C6 115.6(6) . .
C5 C7 C8 122.0(5) . .
C6 C7 C8 122.2(6) . .
O3 C8 O4 128.0(6) . .
O3 C8 C7 118.3(6) . .
O4 C8 C7 113.7(5) . .
O6 C9 O5 127.4(6) . .
O6 C9 C10 116.5(6) . .
O5 C9 C10 116.0(6) . .
C11 C10 C12 114.6(5) . .
C11 C10 C9 123.7(6) . .
C12 C10 C9 121.7(6) . .
F5 C11 C12 118.5(6) . 2_675
F5 C11 C10 117.7(6) . .
C12 C11 C10 123.8(5) 2_675 .
F6 C12 C11 118.2(5) . 2_675
F6 C12 C10 120.1(6) . .
C11 C12 C10 121.7(6) 2_675 .
N1 C13 C15 123.5(6) . .
N1 C13 H13 118.3 . .
C15 C13 H13 118.3 . .
N1 C14 C16 123.3(6) . .
N1 C14 H14 118.3 . .
C16 C14 H14 118.3 . .
C13 C15 C17 120.7(6) . .
C13 C15 H15 119.6 . .
C17 C15 H15 119.6 . .
C14 C16 C17 121.2(6) . .
C14 C16 H16 119.4 . .
C17 C16 H16 119.4 . .
C15 C17 C16 114.9(6) . .
C15 C17 C18 120.4(6) . .
C16 C17 C18 124.6(6) . .
C17 C18 C18 115.4(7) . 2
C17 C18 H18A 108.4 . .
C18 C18 H18A 108.4 2 .
C17 C18 H18B 108.4 . .
C18 C18 H18B 108.4 2 .
H18A C18 H18B 107.5 . .
N2 C19 C21 125.7(6) . .
N2 C19 H19 117.2 . .
C21 C19 H19 117.2 . .
N2 C20 C22 124.7(7) . .
N2 C20 H20 117.7 . .
C22 C20 H20 117.7 . .
C19 C21 C23 118.4(7) . .
C19 C21 H21 120.8 . .
C23 C21 H21 120.8 . .
C20 C22 C23 119.8(6) . .
C20 C22 H22 120.1 . .
C23 C22 H22 120.1 . .
C22 C23 C21 117.0(6) . .
C22 C23 C24 121.4(7) . .
C21 C23 C24 121.6(7) . .
C30 C24 C23 117.5(8) 1_444 .
C30 C24 H24A 107.9 1_444 .
C23 C24 H24A 107.9 . .
C30 C24 H24B 107.9 1_444 .
C23 C24 H24B 107.9 . .
H24A C24 H24B 107.2 . .
N3 C25 C27 126.0(8) . .
N3 C25 H25 117.0 . .
C27 C25 H25 117.0 . .
N3 C26 C28 124.1(8) . .
N3 C26 H26 117.9 . .
C28 C26 H26 117.9 . .
C25 C27 C29 120.0(9) . .
C25 C27 H27 120.0 . .
C29 C27 H27 120.0 . .
C29 C28 C26 120.3(8) . .
C29 C28 H28 119.9 . .
C26 C28 H28 119.9 . .
C28 C29 C27 115.0(7) . .
C28 C29 C30 120.3(11) . .
C27 C29 C30 124.6(12) . .
C24 C30 C29 121.6(9) 1_666 .
C24 C30 H30A 106.9 1_666 .
C29 C30 H30A 106.9 . .
C24 C30 H30B 106.9 1_666 .
C29 C30 H30B 106.9 . .
H30A C30 H30B 106.7 . .
C14 N1 C13 116.3(5) . .
C14 N1 Zn1 119.7(4) . .
C13 N1 Zn1 124.1(4) . .
C19 N2 C20 114.4(6) . .
C19 N2 Zn2 123.5(4) . .
C20 N2 Zn2 122.0(5) . .
C25 N3 C26 114.6(6) . .
C25 N3 Zn2 118.8(5) . .
C26 N3 Zn2 126.5(5) . .
C1 O1 Zn1 150.7(4) . .
C1 O2 Zn2 129.6(4) . .
C8 O3 Zn1 152.0(4) . 1_455
C8 O4 Zn2 128.5(4) . 1_455
C9 O5 Zn2 118.7(4) . .

loop_
_geom_bond_atom_site_label_1
_geom_bond_atom_site_label_2
_geom_bond_distance
_geom_bond_site_symmetry_2
Zn1 O1 2.099(4) .
Zn1 O1 2.099(4) 2_666
Zn1 N1 2.106(5) .
Zn1 N1 2.106(5) 2_666
Zn1 O3 2.129(4) 1_655
Zn1 O3 2.129(4) 2_566
Zn2 O5 2.007(4) .
Zn2 O2 2.042(4) .
Zn2 O4 2.048(4) 1_655
Zn2 N2 2.142(5) .
Zn2 N3 2.167(5) .
C1 O1 1.223(7) .
C1 O2 1.246(7) .
C1 C2 1.525(8) .
C2 C4 1.371(8) .
C2 C3 1.377(8) .
C3 F1 1.337(7) .
C3 C5 1.375(8) .
C4 F2 1.347(7) .
C4 C6 1.382(9) .
C5 F3 1.353(6) .
C5 C7 1.371(8) .
C6 F4 1.349(7) .
C6 C7 1.379(8) .
C7 C8 1.515(8) .
C8 O3 1.230(7) .
C8 O4 1.243(7) .
C9 O6 1.226(8) .
C9 O5 1.250(8) .
C9 C10 1.519(8) .
C10 C11 1.381(9) .
C10 C12 1.392(8) .
C11 F5 1.349(6) .
C11 C12 1.366(9) 2_675
C12 F6 1.336(7) .
C12 C11 1.366(9) 2_675
C13 N1 1.337(8) .
C13 C15 1.364(9) .
C13 H13 0.9300 .
C14 N1 1.336(7) .
C14 C16 1.351(9) .
C14 H14 0.9300 .
C15 C17 1.385(8) .
C15 H15 0.9300 .
C16 C17 1.396(9) .
C16 H16 0.9300 .
C17 C18 1.497(9) .
C18 C18 1.550(12) 2
C18 H18A 0.9700 .
C18 H18B 0.9700 .
C19 N2 1.322(8) .
C19 C21 1.366(9) .
C19 H19 0.9300 .
C20 N2 1.335(7) .
C20 C22 1.355(9) .
C20 H20 0.9300 .
C21 C23 1.382(9) .
C21 H21 0.9300 .
C22 C23 1.369(9) .
C22 H22 0.9300 .
C23 C24 1.524(10) .
C24 C30 1.338(12) 1_444
C24 H24A 0.9700 .
C24 H24B 0.9700 .
C25 N3 1.296(8) .
C25 C27 1.346(10) .
C25 H25 0.9300 .
C26 N3 1.310(9) .
C26 C28 1.371(11) .
C26 H26 0.9300 .
C27 C29 1.369(13) .
C27 H27 0.9300 .
C28 C29 1.365(12) .
C28 H28 0.9300 .
C29 C30 1.483(11) .
C30 C24 1.338(12) 1_666
C30 H30A 0.9700 .
C30 H30B 0.9700 .
O3 Zn1 2.129(4) 1_455
O4 Zn2 2.048(4) 1_455
